data_4312734
loop_
_publ_author_name
'Paula Morehouse'
'Md. Alamgir Hossain'
'Jos\'e M. Llinares'
'Douglas Powell'
'Kristin Bowman-James'

_publ_contact_author
; 
   Prof. Kristin Bowman-James
   Department of Chemistry 
   University of Kansas 
   Malott Hall, Room 2010
   1251 Wescoe Hall Dr. 
   Lawrence, KS  66045-7582  USA 
;
_publ_contact_author_email kbowman-james@ku.edu
_publ_contact_author_fax 1(785)8645396
_publ_contact_author_phone 1(785)8644278
_publ_section_title
;
 A Ditopic Azacryptate Proton Cage
;
_journal_name_full 'Inorganic Chemistry'
_journal_page_first 8131
_journal_page_last 8133
_journal_paper_doi 10.1021/ic034972u
_journal_volume 42
_journal_year 2003
_chemical_formula_moiety '(C78 H90 N8 O12 S6), (C2 H3 N)1.5, (C H Cl3)0.183'
_chemical_formula_sum 'C81.18 H94.68 Cl0.55 N9.5 O12 S6'
_chemical_formula_weight 1607.50
_chemical_name_systematic
; 
 ? 
;
_space_group_IT_number 148
_symmetry_cell_setting trigonal
_symmetry_space_group_name_Hall '-R 3'
_symmetry_space_group_name_H-M 'R -3 :H'
_atom_sites_solution_hydrogens geom
_atom_sites_solution_primary direct
_atom_sites_solution_secondary difmap
_audit_creation_method SHELXL-97
_cell_angle_alpha 90.00
_cell_angle_beta 90.00
_cell_angle_gamma 120.00
_cell_formula_units_Z 12
_cell_length_a 21.9335(6)
_cell_length_b 21.9335(6)
_cell_length_c 65.463(3)
_cell_measurement_reflns_used 7415
_cell_measurement_temperature 298(2)
_cell_measurement_theta_max 21.54
_cell_measurement_theta_min 2.23
_cell_volume 27273.6(16)
_computing_structure_refinement 'SHELXL-97 (Sheldrick, 1997)'
_computing_structure_solution 'SHELXS-97 (Sheldrick, 1990)'
_diffrn_ambient_temperature 298(2)
_diffrn_measured_fraction_theta_full 0.999
_diffrn_measured_fraction_theta_max 0.999
_diffrn_measurement_device_type 'Bruker APEX'
_diffrn_measurement_method '\w scan frames'
_diffrn_radiation_monochromator graphite
_diffrn_radiation_source 'fine-focus sealed tube'
_diffrn_radiation_type MoK\a
_diffrn_radiation_wavelength 0.71073
_diffrn_reflns_av_R_equivalents 0.0674
_diffrn_reflns_av_sigmaI/netI 0.0836
_diffrn_reflns_limit_h_max 19
_diffrn_reflns_limit_h_min -27
_diffrn_reflns_limit_k_max 27
_diffrn_reflns_limit_k_min -27
_diffrn_reflns_limit_l_max 80
_diffrn_reflns_limit_l_min -80
_diffrn_reflns_number 58095
_diffrn_reflns_theta_full 26.00
_diffrn_reflns_theta_max 26.00
_diffrn_reflns_theta_min 2.08
_diffrn_standards_decay_% -0.11
_diffrn_standards_number 286
_exptl_absorpt_coefficient_mu 0.226
_exptl_absorpt_correction_T_max 0.9605
_exptl_absorpt_correction_T_min 0.9478
_exptl_absorpt_correction_type multi-scan
_exptl_absorpt_process_details 'Sheldrick, 1996'
_exptl_crystal_colour yellow
_exptl_crystal_density_diffrn 1.174
_exptl_crystal_density_method 'not measured'
_exptl_crystal_description prism
_exptl_crystal_F_000 10196
_exptl_crystal_size_max 0.24
_exptl_crystal_size_mid 0.20
_exptl_crystal_size_min 0.18
_refine_diff_density_max 0.718
_refine_diff_density_min -0.296
_refine_diff_density_rms 0.068
_refine_ls_extinction_method none
_refine_ls_goodness_of_fit_ref 0.910
_refine_ls_hydrogen_treatment mixed
_refine_ls_matrix_type full
_refine_ls_number_parameters 790
_refine_ls_number_reflns 11906
_refine_ls_number_restraints 240
_refine_ls_restrained_S_all 0.915
_refine_ls_R_factor_all 0.1419
_refine_ls_R_factor_gt 0.0624
_refine_ls_shift/su_max 0.024
_refine_ls_shift/su_mean 0.000
_refine_ls_structure_factor_coef Fsqd
_refine_ls_weighting_details 'calc w=1/[\s^2^(Fo^2^)+(0.1100P)^2^+0.0000P] where P=(Fo^2^+2Fc^2^)/3'
_refine_ls_weighting_scheme calc
_refine_ls_wR_factor_gt 0.1883
_refine_ls_wR_factor_ref 0.2124
_reflns_number_gt 4885
_reflns_number_total 11906
_reflns_threshold_expression >2sigma(I)
_cod_data_source_file ic034972usi20030815_122818_2.cif
_cod_data_source_block compound_L_
_cod_original_sg_symbol_H-M 'R -3'
_cod_original_formula_sum 'C81.18 H94.68 Cl0.55 N9.50 O12 S6'
_cod_database_code 4312734

loop_
_symmetry_equiv_pos_as_xyz
'x, y, z'
'-y, x-y, z'
'-x+y, -x, z'
'x+2/3, y+1/3, z+1/3'
'-y+2/3, x-y+1/3, z+1/3'
'-x+y+2/3, -x+1/3, z+1/3'
'x+1/3, y+2/3, z+2/3'
'-y+1/3, x-y+2/3, z+2/3'
'-x+y+1/3, -x+2/3, z+2/3'
'-x, -y, -z'
'y, -x+y, -z'
'x-y, x, -z'
'-x+2/3, -y+1/3, -z+1/3'
'y+2/3, -x+y+1/3, -z+1/3'
'x-y+2/3, x+1/3, -z+1/3'
'-x+1/3, -y+2/3, -z+2/3'
'y+1/3, -x+y+2/3, -z+2/3'
'x-y+1/3, x+2/3, -z+2/3'

loop_
_atom_site_label
_atom_site_type_symbol
_atom_site_fract_x
_atom_site_fract_y
_atom_site_fract_z
_atom_site_U_iso_or_equiv
_atom_site_adp_type
_atom_site_occupancy
_atom_site_symmetry_multiplicity
_atom_site_calc_flag
_atom_site_refinement_flags
_atom_site_disorder_assembly
_atom_site_disorder_group
S1A S 0.72148(6) 0.14983(6) 0.478713(17) 0.0722(3) Uani 1 1 d . . .
S2A S 0.69188(6) 0.13759(6) 0.581176(15) 0.0681(3) Uani 1 1 d . . .
N1A N 0.6667 0.3333 0.49038(8) 0.0569(14) Uani 1 3 d S . .
C2A C 0.67808(19) 0.27525(18) 0.49600(6) 0.0599(10) Uani 1 1 d . . .
H2AA H 0.6532 0.2538 0.5086 0.072 Uiso 1 1 calc R . .
H2AB H 0.7279 0.2932 0.4983 0.072 Uiso 1 1 calc R . .
C3A C 0.65205(19) 0.22001(18) 0.47912(5) 0.0593(10) Uani 1 1 d . . .
H3AA H 0.6043 0.2075 0.4755 0.071 Uiso 1 1 calc R . .
H3AB H 0.6814 0.2400 0.4671 0.071 Uiso 1 1 calc R . .
N4A N 0.65321(16) 0.15586(15) 0.48520(4) 0.0608(8) Uani 1 1 d . . .
C5A C 0.5845(2) 0.0912(2) 0.48721(6) 0.0694(11) Uani 1 1 d . . .
H5AA H 0.5913 0.0510 0.4885 0.083 Uiso 1 1 calc R . .
H5AB H 0.5566 0.0847 0.4750 0.083 Uiso 1 1 calc R . .
C6A C 0.5460(2) 0.09607(18) 0.50578(6) 0.0592(10) Uani 1 1 d . . .
C7A C 0.57035(19) 0.09358(17) 0.52492(6) 0.0560(10) Uani 1 1 d . . .
H7A H 0.6081 0.0857 0.5261 0.067 Uiso 1 1 calc R . .
C8A C 0.4904(2) 0.1076(2) 0.50402(7) 0.0755(12) Uani 1 1 d . . .
H8A H 0.4738 0.1097 0.4911 0.091 Uiso 1 1 calc R . .
C9A C 0.4594(2) 0.1158(2) 0.52093(8) 0.0861(14) Uani 1 1 d . . .
H9A H 0.4212 0.1229 0.5195 0.103 Uiso 1 1 calc R . .
C10A C 0.4840(2) 0.1138(2) 0.54030(7) 0.0741(12) Uani 1 1 d . . .
H10A H 0.4629 0.1199 0.5518 0.089 Uiso 1 1 calc R . .
C11A C 0.54050(19) 0.10243(17) 0.54228(6) 0.0576(10) Uani 1 1 d . . .
C12A C 0.5688(2) 0.1004(2) 0.56330(6) 0.0693(11) Uani 1 1 d . . .
H12A H 0.5441 0.1117 0.5736 0.083 Uiso 1 1 calc R . .
H12B H 0.5604 0.0534 0.5660 0.083 Uiso 1 1 calc R . .
N13A N 0.64533(16) 0.15145(14) 0.56460(4) 0.0583(8) Uani 1 1 d . . .
C14A C 0.66938(19) 0.22541(17) 0.55954(5) 0.0576(10) Uani 1 1 d . . .
H14A H 0.6548 0.2276 0.5457 0.069 Uiso 1 1 calc R . .
H14B H 0.7204 0.2516 0.5599 0.069 Uiso 1 1 calc R . .
C15A C 0.64199(18) 0.26074(18) 0.57366(6) 0.0582(10) Uani 1 1 d . . .
H15A H 0.5909 0.2344 0.5737 0.070 Uiso 1 1 calc R . .
H15B H 0.6584 0.2612 0.5875 0.070 Uiso 1 1 calc R . .
N16A N 0.6667 0.3333 0.56685(8) 0.0548(14) Uani 1 3 d S . .
O17A O 0.78139(14) 0.21732(16) 0.48259(5) 0.0863(9) Uani 1 1 d . . .
O18A O 0.71500(17) 0.08890(16) 0.48866(5) 0.0986(10) Uani 1 1 d . . .
C19A C 0.7165(2) 0.1357(2) 0.45216(6) 0.0649(11) Uani 1 1 d . . .
C20A C 0.7582(2) 0.1905(2) 0.43905(7) 0.0817(13) Uani 1 1 d . . .
H20A H 0.7900 0.2345 0.4443 0.098 Uiso 1 1 calc R . .
C21A C 0.7527(2) 0.1803(2) 0.41817(7) 0.0910(15) Uani 1 1 d . . .
H21A H 0.7806 0.2177 0.4095 0.109 Uiso 1 1 calc R . .
C22A C 0.7069(2) 0.1159(3) 0.41002(7) 0.0827(13) Uani 1 1 d . . .
C23A C 0.6658(3) 0.0618(2) 0.42281(7) 0.0924(15) Uani 1 1 d . . .
H23A H 0.6344 0.0180 0.4173 0.111 Uiso 1 1 calc R . .
C24A C 0.6700(2) 0.0706(2) 0.44401(7) 0.0825(13) Uani 1 1 d . . .
H24A H 0.6417 0.0330 0.4525 0.099 Uiso 1 1 calc R . .
C25A C 0.7012(3) 0.1046(3) 0.38722(8) 0.123(2) Uani 1 1 d . . .
H25A H 0.7050 0.0640 0.3840 0.185 Uiso 1 1 d R . .
H25B H 0.7385 0.1452 0.3806 0.185 Uiso 1 1 d R . .
H25C H 0.6566 0.0975 0.3826 0.185 Uiso 1 1 d R . .
O26A O 0.65616(16) 0.06311(14) 0.58468(4) 0.0865(9) Uani 1 1 d . . .
O27A O 0.70893(17) 0.18220(17) 0.59845(4) 0.0929(9) Uani 1 1 d . . .
C28A C 0.7713(2) 0.1630(2) 0.56828(6) 0.0644(11) Uani 1 1 d . . .
C29A C 0.7709(2) 0.1414(2) 0.54832(7) 0.0780(12) Uani 1 1 d . . .
H29A H 0.7285 0.1166 0.5413 0.094 Uiso 1 1 calc R . .
C30A C 0.8324(2) 0.1561(2) 0.53882(7) 0.0885(14) Uani 1 1 d . . .
H30A H 0.8316 0.1413 0.5255 0.106 Uiso 1 1 calc R . .
C31A C 0.8966(3) 0.1935(3) 0.54926(9) 0.0928(15) Uani 1 1 d . . .
C32A C 0.8957(3) 0.2147(3) 0.56915(8) 0.0957(16) Uani 1 1 d . . .
H32A H 0.9378 0.2390 0.5763 0.115 Uiso 1 1 calc R . .
C33A C 0.8341(3) 0.2006(2) 0.57839(7) 0.0843(13) Uani 1 1 d . . .
H33A H 0.8348 0.2164 0.5916 0.101 Uiso 1 1 calc R . .
C34A C 0.9654(3) 0.2106(3) 0.53883(10) 0.135(2) Uani 1 1 d . . .
H34A H 1.0040 0.2382 0.5479 0.202 Uiso 1 1 d R . .
H34B H 0.9708 0.2368 0.5266 0.202 Uiso 1 1 d R . .
H34C H 0.9648 0.1677 0.5355 0.202 Uiso 1 1 d R . .
S1B S 0.90871(6) 0.15714(6) 0.392662(17) 0.0745(3) Uani 1 1 d . . .
S2B S 0.97405(6) 0.20142(6) 0.291261(16) 0.0765(3) Uani 1 1 d D . .
N1B N 1.0000 0.0000 0.38340(8) 0.0659(15) Uani 1 3 d S . .
C2B C 0.9764(2) 0.0492(2) 0.37700(6) 0.0699(11) Uani 1 1 d . . .
H2BA H 0.9258 0.0237 0.3751 0.084 Uiso 1 1 calc R . .
H2BB H 0.9982 0.0706 0.3641 0.084 Uiso 1 1 calc R . .
C3B C 0.9959(2) 0.1063(2) 0.39298(6) 0.0687(11) Uani 1 1 d . . .
H3BA H 0.9688 0.0852 0.4053 0.082 Uiso 1 1 calc R . .
H3BB H 1.0453 0.1266 0.3964 0.082 Uiso 1 1 calc R . .
N4B N 0.98284(17) 0.16250(16) 0.38608(5) 0.0680(9) Uani 1 1 d . . .
C5B C 1.0458(2) 0.2332(2) 0.38469(6) 0.0724(12) Uani 1 1 d . . .
H5BA H 1.0710 0.2450 0.3976 0.087 Uiso 1 1 calc R . .
H5BB H 1.0316 0.2678 0.3820 0.087 Uiso 1 1 calc R . .
C6B C 1.0940(2) 0.23536(19) 0.36774(6) 0.0612(10) Uani 1 1 d . . .
C7B C 1.07483(19) 0.23481(18) 0.34755(6) 0.0602(10) Uani 1 1 d . . .
H7B H 1.0339 0.2360 0.3446 0.072 Uiso 1 1 calc R . .
C8B C 1.1552(2) 0.2347(2) 0.37186(7) 0.0713(12) Uani 1 1 d . . .
H8B H 1.1692 0.2358 0.3853 0.086 Uiso 1 1 calc R . .
C9B C 1.1957(2) 0.2323(2) 0.35627(7) 0.0749(12) Uani 1 1 d . . .
H9B H 1.2369 0.2317 0.3592 0.090 Uiso 1 1 calc R . .
C10B C 1.1755(2) 0.2308(2) 0.33642(7) 0.0693(11) Uani 1 1 d . . .
H10B H 1.2028 0.2287 0.3259 0.083 Uiso 1 1 calc R . .
C11B C 1.11467(19) 0.23258(18) 0.33181(5) 0.0547(9) Uani 1 1 d . B .
C12B C 1.09325(19) 0.2328(2) 0.30973(6) 0.0650(11) Uani 1 1 d . . .
H12C H 1.1007 0.2791 0.3063 0.078 Uiso 1 1 calc R B .
H12D H 1.1228 0.2232 0.3008 0.078 Uiso 1 1 calc R . .
N13B N 1.01901(16) 0.17989(15) 0.30615(5) 0.0616(8) Uani 1 1 d D A .
C14B C 0.9935(3) 0.1052(3) 0.31314(11) 0.068(2) Uani 0.566(7) 1 d PD A 1
H14C H 1.0081 0.1056 0.3271 0.081 Uiso 0.566(7) 1 calc PR A 1
H14D H 0.9424 0.0785 0.3127 0.081 Uiso 0.566(7) 1 calc PR A 1
C15B C 1.0227(4) 0.0703(3) 0.29969(11) 0.081(3) Uani 0.566(7) 1 d PD A 1
H15C H 1.0055 0.0666 0.2858 0.098 Uiso 0.566(7) 1 calc PR A 1
H15D H 1.0737 0.0979 0.2994 0.098 Uiso 0.566(7) 1 calc PR A 1
C14' C 1.0074(5) 0.1101(3) 0.29817(11) 0.058(3) Uani 0.434(7) 1 d PD A 2
H14E H 0.9598 0.0824 0.2930 0.069 Uiso 0.434(7) 1 calc PR A 2
H14F H 1.0398 0.1181 0.2870 0.069 Uiso 0.434(7) 1 calc PR A 2
C15' C 1.0191(5) 0.0706(4) 0.31509(13) 0.068(3) Uani 0.434(7) 1 d PD A 2
H15E H 1.0681 0.0957 0.3192 0.082 Uiso 0.434(7) 1 calc PR A 2
H15F H 0.9905 0.0671 0.3268 0.082 Uiso 0.434(7) 1 calc PR A 2
N16B N 1.0000 0.0000 0.30791(10) 0.0714(17) Uani 1 3 d SD . .
O17B O 0.85637(15) 0.08482(16) 0.39122(5) 0.0942(10) Uani 1 1 d . . .
O18B O 0.90265(17) 0.20882(17) 0.38104(5) 0.0986(10) Uani 1 1 d . . .
C19B C 0.9167(2) 0.1815(2) 0.41844(6) 0.0681(11) Uani 1 1 d . . .
C20B C 0.8943(3) 0.1316(2) 0.43333(8) 0.0955(15) Uani 1 1 d . . .
H20B H 0.8726 0.0841 0.4299 0.115 Uiso 1 1 calc R . .
C21B C 0.9040(3) 0.1521(3) 0.45365(8) 0.1066(17) Uani 1 1 d . . .
H21B H 0.8883 0.1178 0.4638 0.128 Uiso 1 1 calc R . .
C22B C 0.9359(2) 0.2212(3) 0.45919(7) 0.0901(15) Uani 1 1 d . . .
C23B C 0.9555(2) 0.2698(3) 0.44400(8) 0.0956(16) Uani 1 1 d . . .
H23B H 0.9754 0.3170 0.4475 0.115 Uiso 1 1 calc R . .
C24B C 0.9470(2) 0.2515(2) 0.42378(7) 0.0832(13) Uani 1 1 d . . .
H24B H 0.9615 0.2860 0.4137 0.100 Uiso 1 1 calc R . .
C25B C 0.9476(3) 0.2428(3) 0.48152(8) 0.137(2) Uani 1 1 d . . .
H25D H 0.9084 0.2090 0.4895 0.205 Uiso 1 1 d R . .
H25E H 0.9519 0.2883 0.4830 0.205 Uiso 1 1 d R . .
H25F H 0.9900 0.2448 0.4863 0.205 Uiso 1 1 d R . .
O26B O 1.0015(5) 0.2735(2) 0.29851(12) 0.090(3) Uani 0.434(8) 1 d PDU B 1
O27B O 0.9696(5) 0.1911(5) 0.26924(6) 0.094(3) Uani 0.434(8) 1 d PDU B 1
O26' O 1.0061(5) 0.27698(19) 0.28883(12) 0.104(2) Uani 0.566(8) 1 d PDU B 2
O27' O 0.9646(4) 0.1587(4) 0.27322(8) 0.098(2) Uani 0.566(8) 1 d PDU B 2
C28B C 0.8891(2) 0.15854(19) 0.30214(6) 0.0618(10) Uani 1 1 d . B .
C29B C 0.8796(2) 0.1707(2) 0.32263(7) 0.0789(13) Uani 1 1 d . . .
H29B H 0.9183 0.1990 0.3308 0.095 Uiso 1 1 calc R B .
C30B C 0.8122(3) 0.1402(3) 0.33051(7) 0.0903(14) Uani 1 1 d . B .
H30B H 0.8057 0.1495 0.3440 0.108 Uiso 1 1 calc R . .
C31B C 0.7539(2) 0.0960(2) 0.31875(7) 0.0831(13) Uani 1 1 d . . .
C32B C 0.7652(2) 0.0850(3) 0.29899(7) 0.0961(16) Uani 1 1 d . B .
H32B H 0.7269 0.0559 0.2908 0.115 Uiso 1 1 calc R . .
C33B C 0.8319(2) 0.1158(2) 0.29075(7) 0.0856(14) Uani 1 1 d . . .
H33B H 0.8377 0.1070 0.2772 0.103 Uiso 1 1 calc R B .
C34B C 0.6822(3) 0.0628(3) 0.32788(8) 0.129(2) Uani 1 1 d . B .
H34D H 0.6481 0.0335 0.3179 0.193 Uiso 1 1 d R . .
H34E H 0.6724 0.0988 0.3323 0.193 Uiso 1 1 d R . .
H34F H 0.6800 0.0347 0.3394 0.193 Uiso 1 1 d R . .
Cl1S Cl 1.0495(3) 0.08592(16) 0.44505(7) 0.153(2) Uani 0.362(4) 1 d PD . .
C1S C 1.0000 0.0000 0.43726(19) 0.053(4) Uani 0.362(4) 3 d SPD . .
H1S H 1.0000 0.0000 0.4223 0.064 Uiso 0.362(4) 3 calc SPR . .
N1T N 0.8916(11) 0.4175(13) 0.4039(3) 0.124(3) Uani 0.1597(3) 1 d PDU C 1
C2T C 0.8985(14) 0.3973(15) 0.4186(3) 0.117(3) Uani 0.1597(3) 1 d PDU C 1
C3T C 0.8895(18) 0.3754(19) 0.4401(3) 0.117(4) Uani 0.1597(3) 1 d PDU C 1
H3TA H 0.8902 0.3321 0.4413 0.175 Uiso 0.1597(3) 1 d PR C 1
H3TB H 0.8454 0.3687 0.4451 0.175 Uiso 0.1597(3) 1 d PR C 1
H3TC H 0.9273 0.4112 0.4480 0.175 Uiso 0.1597(3) 1 d PR C 1
N1U N 0.8951(4) 0.4078(18) 0.4285(4) 0.118(3) Uani 0.1793(11) 1 d PDU D 2
C2U C 0.8402(4) 0.3948(13) 0.4259(5) 0.115(3) Uani 0.1793(11) 1 d PDU D 2
C3U C 0.7634(3) 0.3602(5) 0.42417(19) 0.096(4) Uani 0.1793(11) 1 d PDU D 2
H3UA H 0.7484 0.3931 0.4278 0.144 Uiso 0.1793(11) 1 d PR D 2
H3UB H 0.7440 0.3217 0.4336 0.144 Uiso 0.1793(11) 1 d PR D 2
H3UC H 0.7474 0.3429 0.4106 0.144 Uiso 0.1793(11) 1 d PR D 2
N1V N 0.8343(3) 0.3619(5) 0.40071(19) 0.124(3) Uani 0.319(3) 1 d PRDU E 3
C2V C 0.8184(3) 0.3548(5) 0.38442(19) 0.136(4) Uani 0.319(3) 1 d PRDU E 3
C3V C 0.7807(3) 0.3214(5) 0.36547(19) 0.155(6) Uani 0.319(3) 1 d PRDU E 3
H3VA H 0.7935 0.3575 0.3553 0.232 Uiso 0.319(3) 1 d PR E 3
H3VB H 0.7309 0.2982 0.3678 0.232 Uiso 0.319(3) 1 d PR E 3
H3VC H 0.7934 0.2878 0.3608 0.232 Uiso 0.319(3) 1 d PR E 3
N1W N 0.8845(9) 0.4024(17) 0.4322(2) 0.114(3) Uani 0.219(4) 1 d PDU F 4
C2W C 0.8730(9) 0.4047(15) 0.4158(2) 0.120(2) Uani 0.219(4) 1 d PDU F 4
C3W C 0.8368(13) 0.3919(15) 0.3961(3) 0.126(4) Uani 0.219(4) 1 d PDU F 4
H3WA H 0.8570 0.4345 0.3882 0.189 Uiso 0.219(4) 1 d PR F 4
H3WB H 0.7873 0.3741 0.3978 0.189 Uiso 0.219(4) 1 d PR F 4
H3WC H 0.8441 0.3574 0.3892 0.189 Uiso 0.219(4) 1 d PR F 4
N1X N 0.6667 0.3333 0.4251(5) 0.091(5) Uiso 0.123(3) 3 d SPDU . 5
C2X C 0.7227(4) 0.3549(16) 0.4214(5) 0.097(4) Uiso 0.123(3) 1 d PDU . 5
C3X C 0.7974(6) 0.376(2) 0.4206(7) 0.109(3) Uiso 0.123(3) 1 d PDU . 5
H3XA H 0.8053 0.3502 0.4101 0.163 Uiso 0.123(3) 1 d PR . 5
H3XB H 0.8113 0.3666 0.4335 0.163 Uiso 0.123(3) 1 d PR . 5
H3XC H 0.8247 0.4256 0.4177 0.163 Uiso 0.123(3) 1 d PR . 5

loop_
_atom_site_aniso_label
_atom_site_aniso_U_11
_atom_site_aniso_U_22
_atom_site_aniso_U_33
_atom_site_aniso_U_23
_atom_site_aniso_U_13
_atom_site_aniso_U_12
S1A 0.0798(7) 0.0757(7) 0.0711(7) -0.0093(6) -0.0026(6) 0.0465(6)
S2A 0.0964(8) 0.0728(7) 0.0540(6) 0.0011(5) 0.0027(5) 0.0564(6)
N1A 0.053(2) 0.053(2) 0.064(3) 0.000 0.000 0.0267(10)
C2A 0.060(2) 0.060(2) 0.064(2) 0.0005(19) -0.0051(19) 0.0334(19)
C3A 0.063(2) 0.056(2) 0.057(2) 0.0037(18) 0.0067(19) 0.0280(19)
N4A 0.068(2) 0.0534(19) 0.061(2) -0.0010(15) 0.0092(16) 0.0305(16)
C5A 0.075(3) 0.056(2) 0.064(3) -0.0047(19) 0.000(2) 0.023(2)
C6A 0.056(2) 0.045(2) 0.063(3) -0.0036(18) 0.000(2) 0.0153(18)
C7A 0.056(2) 0.049(2) 0.058(2) -0.0038(18) 0.0019(19) 0.0233(18)
C8A 0.066(3) 0.081(3) 0.069(3) -0.001(2) -0.005(2) 0.029(2)
C9A 0.068(3) 0.097(3) 0.100(4) 0.001(3) -0.003(3) 0.047(3)
C10A 0.056(2) 0.069(3) 0.089(3) -0.003(2) 0.014(2) 0.026(2)
C11A 0.056(2) 0.042(2) 0.062(3) -0.0013(17) 0.0055(19) 0.0155(18)
C12A 0.077(3) 0.052(2) 0.066(3) 0.0001(19) 0.012(2) 0.023(2)
N13A 0.069(2) 0.0454(17) 0.0590(19) 0.0025(14) 0.0024(15) 0.0276(16)
C14A 0.060(2) 0.051(2) 0.059(2) -0.0007(18) -0.0007(18) 0.0253(19)
C15A 0.051(2) 0.054(2) 0.070(3) -0.0004(18) 0.0009(18) 0.0258(18)
N16A 0.0446(18) 0.0446(18) 0.075(4) 0.000 0.000 0.0223(9)
O17A 0.0673(18) 0.098(2) 0.092(2) -0.0297(17) -0.0102(15) 0.0408(17)
O18A 0.141(3) 0.099(2) 0.092(2) 0.0061(18) -0.0017(19) 0.087(2)
C19A 0.067(2) 0.062(2) 0.068(3) -0.013(2) 0.003(2) 0.034(2)
C20A 0.080(3) 0.065(3) 0.081(3) -0.012(2) 0.012(2) 0.022(2)
C21A 0.094(3) 0.075(3) 0.083(3) -0.008(3) 0.022(3) 0.026(3)
C22A 0.091(3) 0.087(3) 0.070(3) -0.014(3) 0.009(3) 0.044(3)
C23A 0.110(4) 0.074(3) 0.083(3) -0.025(3) -0.003(3) 0.039(3)
C24A 0.090(3) 0.056(3) 0.093(3) -0.001(2) 0.015(3) 0.030(2)
C25A 0.130(5) 0.136(5) 0.087(4) -0.028(3) 0.003(3) 0.054(4)
O26A 0.117(2) 0.0745(19) 0.090(2) 0.0301(15) 0.0363(17) 0.0642(17)
O27A 0.133(2) 0.118(2) 0.0633(18) -0.0227(16) -0.0186(17) 0.089(2)
C28A 0.079(3) 0.059(2) 0.062(3) 0.0005(19) -0.006(2) 0.039(2)
C29A 0.072(3) 0.084(3) 0.078(3) -0.013(2) -0.002(2) 0.039(2)
C30A 0.078(3) 0.102(4) 0.085(3) 0.002(3) 0.014(3) 0.044(3)
C31A 0.081(3) 0.096(3) 0.109(4) 0.035(3) 0.017(3) 0.049(3)
C32A 0.077(3) 0.098(4) 0.098(4) 0.017(3) -0.010(3) 0.033(3)
C33A 0.099(3) 0.084(3) 0.070(3) 0.002(2) -0.010(3) 0.046(3)
C34A 0.079(4) 0.169(6) 0.148(5) 0.038(4) 0.021(4) 0.055(4)
S1B 0.0756(7) 0.0771(8) 0.0710(7) -0.0107(6) 0.0009(6) 0.0383(6)
S2B 0.0745(7) 0.0979(9) 0.0607(7) 0.0132(6) -0.0015(6) 0.0459(7)
N1B 0.061(2) 0.061(2) 0.075(4) 0.000 0.000 0.0307(11)
C2B 0.070(3) 0.068(3) 0.075(3) -0.003(2) -0.005(2) 0.037(2)
C3B 0.072(3) 0.070(3) 0.062(3) 0.002(2) 0.003(2) 0.033(2)
N4B 0.077(2) 0.060(2) 0.063(2) -0.0009(16) 0.0109(17) 0.0316(18)
C5B 0.083(3) 0.065(3) 0.063(3) -0.009(2) 0.001(2) 0.031(2)
C6B 0.064(2) 0.055(2) 0.057(2) -0.0033(18) -0.001(2) 0.024(2)
C7B 0.056(2) 0.062(2) 0.066(3) -0.0005(19) -0.001(2) 0.0316(19)
C8B 0.064(3) 0.072(3) 0.064(3) 0.001(2) -0.010(2) 0.023(2)
C9B 0.060(2) 0.090(3) 0.074(3) 0.002(2) -0.010(2) 0.037(2)
C10B 0.059(2) 0.073(3) 0.073(3) -0.001(2) 0.004(2) 0.031(2)
C11B 0.054(2) 0.048(2) 0.056(2) 0.0025(17) 0.0019(19) 0.0209(18)
C12B 0.062(2) 0.064(2) 0.060(2) 0.0049(19) 0.0024(19) 0.025(2)
N13B 0.065(2) 0.0488(18) 0.070(2) -0.0042(15) -0.0131(16) 0.0279(16)
C14B 0.062(5) 0.064(5) 0.065(5) 0.000(4) 0.001(4) 0.023(4)
C15B 0.079(5) 0.080(6) 0.099(7) 0.001(5) -0.001(5) 0.050(5)
C14' 0.067(6) 0.050(6) 0.052(6) -0.001(5) 0.008(5) 0.026(5)
C15' 0.079(7) 0.055(6) 0.083(8) -0.011(5) -0.026(6) 0.042(5)
N16B 0.047(2) 0.047(2) 0.120(5) 0.000 0.000 0.0236(10)
O17B 0.0716(19) 0.085(2) 0.111(2) -0.0357(18) -0.0019(17) 0.0272(17)
O18B 0.121(2) 0.117(2) 0.085(2) 0.0053(18) -0.0076(19) 0.080(2)
C19B 0.065(2) 0.063(3) 0.072(3) 0.000(2) 0.011(2) 0.029(2)
C20B 0.117(4) 0.069(3) 0.088(4) -0.001(3) 0.020(3) 0.037(3)
C21B 0.134(4) 0.102(4) 0.071(3) 0.008(3) 0.029(3) 0.050(4)
C22B 0.071(3) 0.111(4) 0.073(3) -0.020(3) 0.005(2) 0.034(3)
C23B 0.084(3) 0.080(3) 0.094(4) -0.029(3) 0.008(3) 0.020(3)
C24B 0.087(3) 0.061(3) 0.085(3) -0.007(2) 0.014(3) 0.025(2)
C25B 0.114(4) 0.201(6) 0.081(4) -0.038(4) -0.003(3) 0.068(4)
O26B 0.085(4) 0.061(4) 0.123(7) 0.076(4) 0.024(5) 0.036(3)
O27B 0.087(4) 0.140(5) 0.045(3) 0.040(3) 0.000(3) 0.048(4)
O26' 0.095(4) 0.085(3) 0.121(6) 0.089(3) 0.018(4) 0.037(3)
O27' 0.096(4) 0.171(6) 0.034(3) 0.015(3) -0.004(3) 0.072(4)
C28B 0.068(2) 0.061(2) 0.061(3) -0.0052(19) -0.007(2) 0.035(2)
C29B 0.068(3) 0.083(3) 0.075(3) -0.023(2) -0.010(2) 0.030(2)
C30B 0.084(3) 0.116(4) 0.069(3) -0.014(3) 0.004(3) 0.048(3)
C31B 0.067(3) 0.093(3) 0.082(3) 0.004(3) -0.002(3) 0.034(3)
C32B 0.073(3) 0.114(4) 0.073(3) -0.018(3) -0.017(3) 0.026(3)
C33B 0.078(3) 0.108(4) 0.057(3) -0.018(2) -0.009(2) 0.036(3)
C34B 0.078(4) 0.167(6) 0.113(4) 0.025(4) 0.009(3) 0.040(4)
Cl1S 0.166(5) 0.163(4) 0.125(4) -0.036(3) -0.042(3) 0.079(4)
C1S 0.053(6) 0.053(6) 0.055(11) 0.000 0.000 0.026(3)
N1T 0.113(4) 0.118(4) 0.118(4) 0.004(4) 0.009(4) 0.041(4)
C2T 0.108(3) 0.114(3) 0.116(3) 0.003(3) 0.005(3) 0.045(3)
C3T 0.107(5) 0.114(5) 0.115(5) 0.002(5) 0.004(5) 0.044(5)
N1U 0.108(4) 0.114(4) 0.116(4) 0.003(4) 0.001(4) 0.045(4)
C2U 0.108(3) 0.112(3) 0.115(3) 0.001(3) 0.006(3) 0.047(3)
C3U 0.097(5) 0.099(5) 0.101(5) -0.004(4) 0.010(4) 0.055(4)
N1V 0.114(4) 0.120(4) 0.119(4) 0.011(4) 0.007(4) 0.044(3)
C2V 0.114(5) 0.134(6) 0.137(6) 0.002(5) 0.013(5) 0.044(5)
C3V 0.120(8) 0.162(8) 0.149(9) 0.008(8) 0.023(8) 0.047(7)
N1W 0.106(4) 0.112(4) 0.113(4) 0.003(4) 0.002(4) 0.046(4)
C2W 0.111(3) 0.115(3) 0.116(3) 0.003(3) 0.006(3) 0.044(3)
C3W 0.112(5) 0.122(5) 0.127(5) 0.008(5) 0.010(5) 0.046(4)

loop_
_atom_type_symbol
_atom_type_description
_atom_type_scat_dispersion_real
_atom_type_scat_dispersion_imag
_atom_type_scat_source
C C 0.0033 0.0016 'International Tables Vol C Tables 4.2.6.8 and 6.1.1.4'
H H 0.0000 0.0000 'International Tables Vol C Tables 4.2.6.8 and 6.1.1.4'
N N 0.0061 0.0033 'International Tables Vol C Tables 4.2.6.8 and 6.1.1.4'
O O 0.0106 0.0060 'International Tables Vol C Tables 4.2.6.8 and 6.1.1.4'
S S 0.1246 0.1234 'International Tables Vol C Tables 4.2.6.8 and 6.1.1.4'
Cl Cl 0.1484 0.1585 'International Tables Vol C Tables 4.2.6.8 and 6.1.1.4'

loop_
_geom_angle_atom_site_label_1
_geom_angle_atom_site_label_2
_geom_angle_atom_site_label_3
_geom_angle
_geom_angle_site_symmetry_1
_geom_angle_site_symmetry_3
_geom_angle_publ_flag
O17A S1A O18A 119.9(2) . . ?
O17A S1A N4A 106.10(16) . . ?
O18A S1A N4A 107.01(18) . . ?
O17A S1A C19A 107.58(19) . . ?
O18A S1A C19A 108.48(19) . . ?
N4A S1A C19A 107.13(18) . . ?
O27A S2A O26A 117.65(19) . . ?
O27A S2A N13A 112.25(17) . . ?
O26A S2A N13A 106.52(17) . . ?
O27A S2A C28A 106.7(2) . . ?
O26A S2A C28A 109.19(17) . . ?
N13A S2A C28A 103.67(17) . . ?
C2A N1A C2A 113.91(19) . 2_655 ?
C2A N1A C2A 113.91(19) . 3_665 ?
C2A N1A C2A 113.91(19) 2_655 3_665 ?
N1A C2A C3A 110.5(3) . . ?
N4A C3A C2A 112.6(3) . . ?
C5A N4A C3A 116.5(3) . . ?
C5A N4A S1A 119.1(3) . . ?
C3A N4A S1A 117.6(2) . . ?
N4A C5A C6A 110.0(3) . . ?
C8A C6A C7A 119.0(4) . . ?
C8A C6A C5A 121.7(4) . . ?
C7A C6A C5A 119.2(4) . . ?
C11A C7A C6A 121.8(4) . . ?
C9A C8A C6A 120.6(4) . . ?
C8A C9A C10A 120.7(4) . . ?
C11A C10A C9A 119.3(4) . . ?
C7A C11A C10A 118.7(4) . . ?
C7A C11A C12A 121.0(4) . . ?
C10A C11A C12A 120.3(4) . . ?
N13A C12A C11A 110.8(3) . . ?
C14A N13A C12A 117.8(3) . . ?
C14A N13A S2A 116.5(2) . . ?
C12A N13A S2A 118.6(2) . . ?
N13A C14A C15A 114.4(3) . . ?
N16A C15A C14A 110.1(3) . . ?
C15A N16A C15A 111.2(2) . 2_655 ?
C15A N16A C15A 111.2(2) . 3_665 ?
C15A N16A C15A 111.2(2) 2_655 3_665 ?
C24A C19A C20A 118.9(4) . . ?
C24A C19A S1A 120.8(3) . . ?
C20A C19A S1A 120.2(3) . . ?
C21A C20A C19A 120.5(4) . . ?
C22A C21A C20A 120.9(4) . . ?
C23A C22A C21A 119.0(4) . . ?
C23A C22A C25A 120.1(4) . . ?
C21A C22A C25A 120.9(5) . . ?
C22A C23A C24A 121.4(4) . . ?
C19A C24A C23A 119.3(4) . . ?
C33A C28A C29A 119.4(4) . . ?
C33A C28A S2A 119.9(3) . . ?
C29A C28A S2A 120.6(3) . . ?
C30A C29A C28A 120.7(4) . . ?
C29A C30A C31A 120.0(5) . . ?
C32A C31A C30A 118.4(5) . . ?
C32A C31A C34A 121.2(5) . . ?
C30A C31A C34A 120.5(5) . . ?
C33A C32A C31A 121.2(5) . . ?
C32A C33A C28A 120.3(5) . . ?
O17B S1B O18B 120.5(2) . . ?
O17B S1B N4B 106.44(18) . . ?
O18B S1B N4B 106.75(19) . . ?
O17B S1B C19B 107.8(2) . . ?
O18B S1B C19B 107.9(2) . . ?
N4B S1B C19B 106.76(18) . . ?
O26' S2B O27B 91.5(4) . . ?
O26' S2B O27' 118.6(4) . . ?
O27B S2B O27' 28.3(4) . . ?
O26' S2B O26B 25.4(3) . . ?
O27B S2B O26B 116.7(4) . . ?
O27' S2B O26B 144.0(4) . . ?
O26' S2B N13B 112.5(4) . . ?
O27B S2B N13B 123.7(5) . . ?
O27' S2B N13B 102.2(3) . . ?
O26B S2B N13B 98.0(4) . . ?
O26' S2B C28B 115.7(4) . . ?
O27B S2B C28B 110.3(4) . . ?
O27' S2B C28B 102.2(3) . . ?
O26B S2B C28B 101.5(4) . . ?
N13B S2B C28B 103.70(18) . . ?
C2B N1B C2B 112.2(2) 2_645 . ?
C2B N1B C2B 112.2(2) 2_645 3_765 ?
C2B N1B C2B 112.2(2) . 3_765 ?
N1B C2B C3B 110.5(3) . . ?
N4B C3B C2B 112.8(3) . . ?
C3B N4B C5B 115.3(3) . . ?
C3B N4B S1B 117.7(3) . . ?
C5B N4B S1B 117.9(3) . . ?
N4B C5B C6B 110.4(3) . . ?
C8B C6B C7B 118.7(4) . . ?
C8B C6B C5B 121.6(4) . . ?
C7B C6B C5B 119.6(4) . . ?
C11B C7B C6B 121.5(4) . . ?
C9B C8B C6B 120.6(4) . . ?
C10B C9B C8B 120.0(4) . . ?
C9B C10B C11B 120.7(4) . . ?
C7B C11B C10B 118.5(4) . . ?
C7B C11B C12B 120.8(3) . . ?
C10B C11B C12B 120.7(3) . . ?
N13B C12B C11B 111.8(3) . . ?
C12B N13B C14B 118.1(4) . . ?
C12B N13B C14' 114.4(4) . . ?
C14B N13B C14' 39.2(4) . . ?
C12B N13B S2B 117.5(2) . . ?
C14B N13B S2B 123.3(3) . . ?
C14' N13B S2B 105.6(4) . . ?
C15B C14B N13B 110.7(4) . . ?
N16B C15B C14B 108.3(4) . . ?
C15' C14' N13B 109.7(5) . . ?
N16B C15' C14' 109.3(5) . . ?
C15' N16B C15' 110.2(4) . 2_645 ?
C15' N16B C15' 110.2(4) . 3_765 ?
C15' N16B C15' 110.2(4) 2_645 3_765 ?
C15' N16B C15B 120.9(5) . 2_645 ?
C15' N16B C15B 40.4(4) 2_645 2_645 ?
C15' N16B C15B 127.0(6) 3_765 2_645 ?
C15' N16B C15B 40.4(4) . . ?
C15' N16B C15B 127.0(6) 2_645 . ?
C15' N16B C15B 120.9(5) 3_765 . ?
C15B N16B C15B 107.3(4) 2_645 . ?
C15' N16B C15B 127.0(6) . 3_765 ?
C15' N16B C15B 120.9(5) 2_645 3_765 ?
C15' N16B C15B 40.4(4) 3_765 3_765 ?
C15B N16B C15B 107.3(4) 2_645 3_765 ?
C15B N16B C15B 107.3(4) . 3_765 ?
C20B C19B C24B 119.6(4) . . ?
C20B C19B S1B 120.3(3) . . ?
C24B C19B S1B 120.2(3) . . ?
C19B C20B C21B 119.4(5) . . ?
C22B C21B C20B 121.8(5) . . ?
C23B C22B C21B 117.5(5) . . ?
C23B C22B C25B 121.4(5) . . ?
C21B C22B C25B 121.1(5) . . ?
C22B C23B C24B 122.3(5) . . ?
C23B C24B C19B 119.4(4) . . ?
C33B C28B C29B 118.9(4) . . ?
C33B C28B S2B 120.9(3) . . ?
C29B C28B S2B 120.1(3) . . ?
C30B C29B C28B 119.3(4) . . ?
C29B C30B C31B 121.4(4) . . ?
C32B C31B C30B 117.6(4) . . ?
C32B C31B C34B 122.5(5) . . ?
C30B C31B C34B 119.9(5) . . ?
C31B C32B C33B 121.9(4) . . ?
C28B C33B C32B 120.9(4) . . ?
Cl1S C1S Cl1S 111.6(4) . 2_645 ?
Cl1S C1S Cl1S 111.6(4) . 3_765 ?
Cl1S C1S Cl1S 111.6(4) 2_645 3_765 ?
N1T C2T C3T 161(2) . . ?
N1U C2U C3U 166(2) . . ?
N1V C2V C3V 160.5 . . ?
N1W C2W C3W 163.0(18) . . ?
C2X N1X C2X 115.1(13) . 3_665 ?
C2X N1X C2X 115.1(13) . 2_655 ?
C2X N1X C2X 115.1(13) 3_665 2_655 ?
N1X C2X C3X 167(3) . . ?
N1X C2X C2X 32.5(7) . 3_665 ?
C3X C2X C2X 143(3) . 3_665 ?
N1X C2X C2X 32.5(7) . 2_655 ?
C3X C2X C2X 156(3) . 2_655 ?
C2X C2X C2X 60.000(13) 3_665 2_655 ?

loop_
_geom_bond_atom_site_label_1
_geom_bond_atom_site_label_2
_geom_bond_distance
_geom_bond_site_symmetry_2
_geom_bond_publ_flag
S1A O17A 1.427(3) . ?
S1A O18A 1.428(3) . ?
S1A N4A 1.624(3) . ?
S1A C19A 1.759(4) . ?
S2A O27A 1.418(3) . ?
S2A O26A 1.434(3) . ?
S2A N13A 1.619(3) . ?
S2A C28A 1.757(4) . ?
N1A C2A 1.463(4) . ?
N1A C2A 1.463(4) 2_655 ?
N1A C2A 1.463(4) 3_665 ?
C2A C3A 1.524(5) . ?
C3A N4A 1.475(4) . ?
N4A C5A 1.470(4) . ?
C5A C6A 1.514(5) . ?
C6A C8A 1.368(6) . ?
C6A C7A 1.374(5) . ?
C7A C11A 1.373(5) . ?
C8A C9A 1.359(6) . ?
C9A C10A 1.388(6) . ?
C10A C11A 1.386(5) . ?
C11A C12A 1.519(5) . ?
C12A N13A 1.482(4) . ?
N13A C14A 1.471(4) . ?
C14A C15A 1.510(5) . ?
C15A N16A 1.471(4) . ?
N16A C15A 1.471(4) 2_655 ?
N16A C15A 1.471(4) 3_665 ?
C19A C24A 1.382(5) . ?
C19A C20A 1.385(5) . ?
C20A C21A 1.381(6) . ?
C21A C22A 1.367(6) . ?
C22A C23A 1.361(6) . ?
C22A C25A 1.508(6) . ?
C23A C24A 1.398(6) . ?
C28A C33A 1.372(6) . ?
C28A C29A 1.389(5) . ?
C29A C30A 1.369(6) . ?
C30A C31A 1.403(6) . ?
C31A C32A 1.386(7) . ?
C31A C34A 1.522(7) . ?
C32A C33A 1.366(6) . ?
S1B O17B 1.422(3) . ?
S1B O18B 1.425(3) . ?
S1B N4B 1.629(3) . ?
S1B C19B 1.752(4) . ?
S2B O26' 1.449(3) . ?
S2B O27B 1.455(3) . ?
S2B O27' 1.457(3) . ?
S2B O26B 1.460(3) . ?
S2B N13B 1.616(3) . ?
S2B C28B 1.764(4) . ?
N1B C2B 1.471(4) 2_645 ?
N1B C2B 1.471(4) . ?
N1B C2B 1.471(4) 3_765 ?
C2B C3B 1.519(5) . ?
C3B N4B 1.470(5) . ?
N4B C5B 1.477(5) . ?
C5B C6B 1.516(5) . ?
C6B C8B 1.377(5) . ?
C6B C7B 1.385(5) . ?
C7B C11B 1.368(5) . ?
C8B C9B 1.370(5) . ?
C9B C10B 1.369(5) . ?
C10B C11B 1.387(5) . ?
C11B C12B 1.521(5) . ?
C12B N13B 1.471(4) . ?
N13B C14B 1.514(6) . ?
N13B C14' 1.514(6) . ?
C14B C15B 1.504(7) . ?
C15B N16B 1.465(5) . ?
C14' C15' 1.505(7) . ?
C15' N16B 1.465(6) . ?
N16B C15' 1.465(6) 2_645 ?
N16B C15' 1.465(6) 3_765 ?
N16B C15B 1.465(6) 2_645 ?
N16B C15B 1.465(5) 3_765 ?
C19B C20B 1.361(6) . ?
C19B C24B 1.378(5) . ?
C20B C21B 1.386(6) . ?
C21B C22B 1.362(7) . ?
C22B C23B 1.360(7) . ?
C22B C25B 1.519(6) . ?
C23B C24B 1.369(6) . ?
C28B C33B 1.354(5) . ?
C28B C29B 1.404(5) . ?
C29B C30B 1.383(6) . ?
C30B C31B 1.389(6) . ?
C31B C32B 1.362(6) . ?
C31B C34B 1.488(6) . ?
C32B C33B 1.378(6) . ?
Cl1S C1S 1.716(3) . ?
C1S Cl1S 1.716(3) 2_645 ?
C1S Cl1S 1.716(3) 3_765 ?
N1T C2T 1.106(4) . ?
C2T C3T 1.467(4) . ?
N1U C2U 1.104(4) . ?
C2U C3U 1.466(4) . ?
N1V C2V 1.1086 . ?
C2V C3V 1.4670 . ?
N1W C2W 1.107(4) . ?
C2W C3W 1.466(4) . ?
N1X C2X 1.102(4) . ?
N1X C2X 1.102(4) 3_665 ?
N1X C2X 1.102(4) 2_655 ?
C2X C3X 1.464(4) . ?
C2X C2X 1.859(12) 3_665 ?
C2X C2X 1.859(12) 2_655 ?

loop_
_geom_torsion_atom_site_label_1
_geom_torsion_atom_site_label_2
_geom_torsion_atom_site_label_3
_geom_torsion_atom_site_label_4
_geom_torsion
_geom_torsion_site_symmetry_1
_geom_torsion_site_symmetry_2
_geom_torsion_site_symmetry_3
_geom_torsion_site_symmetry_4
_geom_torsion_publ_flag
C2A N1A C2A C3A -139.7(4) 2_655 . . . ?
C2A N1A C2A C3A 87.3(5) 3_665 . . . ?
N1A C2A C3A N4A -172.0(3) . . . . ?
C2A C3A N4A C5A 113.3(3) . . . . ?
C2A C3A N4A S1A -95.8(3) . . . . ?
O17A S1A N4A C5A -166.9(3) . . . . ?
O18A S1A N4A C5A -37.8(3) . . . . ?
C19A S1A N4A C5A 78.4(3) . . . . ?
O17A S1A N4A C3A 42.9(3) . . . . ?
O18A S1A N4A C3A 172.0(3) . . . . ?
C19A S1A N4A C3A -71.8(3) . . . . ?
C3A N4A C5A C6A -70.6(4) . . . . ?
S1A N4A C5A C6A 138.9(3) . . . . ?
N4A C5A C6A C8A 105.5(4) . . . . ?
N4A C5A C6A C7A -70.1(4) . . . . ?
C8A C6A C7A C11A -0.1(5) . . . . ?
C5A C6A C7A C11A 175.6(3) . . . . ?
C7A C6A C8A C9A -0.5(6) . . . . ?
C5A C6A C8A C9A -176.1(4) . . . . ?
C6A C8A C9A C10A 0.9(7) . . . . ?
C8A C9A C10A C11A -0.7(6) . . . . ?
C6A C7A C11A C10A 0.4(5) . . . . ?
C6A C7A C11A C12A -179.2(3) . . . . ?
C9A C10A C11A C7A 0.0(6) . . . . ?
C9A C10A C11A C12A 179.6(4) . . . . ?
C7A C11A C12A N13A 54.2(4) . . . . ?
C10A C11A C12A N13A -125.3(4) . . . . ?
C11A C12A N13A C14A 55.0(4) . . . . ?
C11A C12A N13A S2A -155.6(3) . . . . ?
O27A S2A N13A C14A 46.0(3) . . . . ?
O26A S2A N13A C14A 176.1(2) . . . . ?
C28A S2A N13A C14A -68.7(3) . . . . ?
O27A S2A N13A C12A -103.8(3) . . . . ?
O26A S2A N13A C12A 26.3(3) . . . . ?
C28A S2A N13A C12A 141.5(3) . . . . ?
C12A N13A C14A C15A 63.4(4) . . . . ?
S2A N13A C14A C15A -86.6(3) . . . . ?
N13A C14A C15A N16A -177.8(3) . . . . ?
C14A C15A N16A C15A -80.9(5) . . . 2_655 ?
C14A C15A N16A C15A 154.5(3) . . . 3_665 ?
O17A S1A C19A C24A 170.4(3) . . . . ?
O18A S1A C19A C24A 39.3(4) . . . . ?
N4A S1A C19A C24A -75.9(4) . . . . ?
O17A S1A C19A C20A -11.3(4) . . . . ?
O18A S1A C19A C20A -142.4(4) . . . . ?
N4A S1A C19A C20A 102.4(4) . . . . ?
C24A C19A C20A C21A 0.6(7) . . . . ?
S1A C19A C20A C21A -177.8(4) . . . . ?
C19A C20A C21A C22A -0.7(7) . . . . ?
C20A C21A C22A C23A 0.6(8) . . . . ?
C20A C21A C22A C25A -179.6(5) . . . . ?
C21A C22A C23A C24A -0.3(8) . . . . ?
C25A C22A C23A C24A 179.9(5) . . . . ?
C20A C19A C24A C23A -0.3(7) . . . . ?
S1A C19A C24A C23A 178.0(4) . . . . ?
C22A C23A C24A C19A 0.2(7) . . . . ?
O27A S2A C28A C33A 19.9(4) . . . . ?
O26A S2A C28A C33A -108.2(4) . . . . ?
N13A S2A C28A C33A 138.6(3) . . . . ?
O27A S2A C28A C29A -164.5(3) . . . . ?
O26A S2A C28A C29A 67.4(4) . . . . ?
N13A S2A C28A C29A -45.8(4) . . . . ?
C33A C28A C29A C30A 1.1(6) . . . . ?
S2A C28A C29A C30A -174.5(3) . . . . ?
C28A C29A C30A C31A -0.1(7) . . . . ?
C29A C30A C31A C32A 0.0(7) . . . . ?
C29A C30A C31A C34A -179.7(5) . . . . ?
C30A C31A C32A C33A -0.9(7) . . . . ?
C34A C31A C32A C33A 178.8(5) . . . . ?
C31A C32A C33A C28A 1.9(7) . . . . ?
C29A C28A C33A C32A -2.0(6) . . . . ?
S2A C28A C33A C32A 173.6(4) . . . . ?
C2B N1B C2B C3B 144.8(4) 2_645 . . . ?
C2B N1B C2B C3B -87.7(6) 3_765 . . . ?
N1B C2B C3B N4B 171.7(3) . . . . ?
C2B C3B N4B C5B -117.7(4) . . . . ?
C2B C3B N4B S1B 95.9(4) . . . . ?
O17B S1B N4B C3B -39.0(3) . . . . ?
O18B S1B N4B C3B -168.9(3) . . . . ?
C19B S1B N4B C3B 75.9(3) . . . . ?
O17B S1B N4B C5B 175.4(3) . . . . ?
O18B S1B N4B C5B 45.5(3) . . . . ?
C19B S1B N4B C5B -69.6(3) . . . . ?
C3B N4B C5B C6B 67.5(4) . . . . ?
S1B N4B C5B C6B -146.1(3) . . . . ?
N4B C5B C6B C8B -104.4(4) . . . . ?
N4B C5B C6B C7B 72.6(5) . . . . ?
C8B C6B C7B C11B 1.0(6) . . . . ?
C5B C6B C7B C11B -176.2(3) . . . . ?
C7B C6B C8B C9B -1.1(6) . . . . ?
C5B C6B C8B C9B 176.0(4) . . . . ?
C6B C8B C9B C10B 0.2(6) . . . . ?
C8B C9B C10B C11B 0.8(6) . . . . ?
C6B C7B C11B C10B 0.0(5) . . . . ?
C6B C7B C11B C12B -179.4(3) . . . . ?
C9B C10B C11B C7B -0.9(6) . . . . ?
C9B C10B C11B C12B 178.5(4) . . . . ?
C7B C11B C12B N13B -49.6(5) . . . . ?
C10B C11B C12B N13B 131.1(4) . . . . ?
C11B C12B N13B C14B -50.9(5) . . . . ?
C11B C12B N13B C14' -94.6(5) . . . . ?
C11B C12B N13B S2B 140.7(3) . . . . ?
O26' S2B N13B C12B -19.2(5) . . . . ?
O27B S2B N13B C12B 88.8(5) . . . . ?
O27' S2B N13B C12B 109.1(4) . . . . ?
O26B S2B N13B C12B -40.9(5) . . . . ?
C28B S2B N13B C12B -144.9(3) . . . . ?
O26' S2B N13B C14B 173.0(5) . . . . ?
O27B S2B N13B C14B -78.9(6) . . . . ?
O27' S2B N13B C14B -58.7(5) . . . . ?
O26B S2B N13B C14B 151.3(5) . . . . ?
C28B S2B N13B C14B 47.4(4) . . . . ?
O26' S2B N13B C14' -148.1(5) . . . . ?
O27B S2B N13B C14' -40.1(6) . . . . ?
O27' S2B N13B C14' -19.9(5) . . . . ?
O26B S2B N13B C14' -169.8(5) . . . . ?
C28B S2B N13B C14' 86.2(4) . . . . ?
C12B N13B C14B C15B -71.9(6) . . . . ?
C14' N13B C14B C15B 23.1(6) . . . . ?
S2B N13B C14B C15B 95.8(6) . . . . ?
N13B C14B C15B N16B 176.4(5) . . . . ?
C12B N13B C14' C15' 73.6(8) . . . . ?
C14B N13B C14' C15' -31.6(6) . . . . ?
S2B N13B C14' C15' -155.6(6) . . . . ?
N13B C14' C15' N16B 173.6(6) . . . . ?
C14' C15' N16B C15' -99.6(11) . . . 2_645 ?
C14' C15' N16B C15' 138.6(8) . . . 3_765 ?
C14' C15' N16B C15B -56.0(10) . . . 2_645 ?
C14' C15' N16B C15B 24.2(6) . . . . ?
C14' C15' N16B C15B 96.2(9) . . . 3_765 ?
C14B C15B N16B C15' -32.7(7) . . . . ?
C14B C15B N16B C15' 44.8(10) . . . 2_645 ?
C14B C15B N16B C15' -118.0(7) . . . 3_765 ?
C14B C15B N16B C15B 85.0(9) . . . 2_645 ?
C14B C15B N16B C15B -160.0(6) . . . 3_765 ?
O17B S1B C19B C20B 20.6(4) . . . . ?
O18B S1B C19B C20B 152.2(4) . . . . ?
N4B S1B C19B C20B -93.4(4) . . . . ?
O17B S1B C19B C24B -160.5(4) . . . . ?
O18B S1B C19B C24B -29.0(4) . . . . ?
N4B S1B C19B C24B 85.4(4) . . . . ?
C24B C19B C20B C21B -1.8(7) . . . . ?
S1B C19B C20B C21B 177.1(4) . . . . ?
C19B C20B C21B C22B -0.4(8) . . . . ?
C20B C21B C22B C23B 2.7(8) . . . . ?
C20B C21B C22B C25B -178.6(5) . . . . ?
C21B C22B C23B C24B -2.9(8) . . . . ?
C25B C22B C23B C24B 178.4(5) . . . . ?
C22B C23B C24B C19B 0.8(8) . . . . ?
C20B C19B C24B C23B 1.6(7) . . . . ?
S1B C19B C24B C23B -177.3(4) . . . . ?
O26' S2B C28B C33B 109.7(5) . . . . ?
O27B S2B C28B C33B 7.8(6) . . . . ?
O27' S2B C28B C33B -20.6(5) . . . . ?
O26B S2B C28B C33B 132.1(5) . . . . ?
N13B S2B C28B C33B -126.6(4) . . . . ?
O26' S2B C28B C29B -67.6(5) . . . . ?
O27B S2B C28B C29B -169.6(5) . . . . ?
O27' S2B C28B C29B 162.0(4) . . . . ?
O26B S2B C28B C29B -45.3(5) . . . . ?
N13B S2B C28B C29B 56.0(4) . . . . ?
C33B C28B C29B C30B -1.6(6) . . . . ?
S2B C28B C29B C30B 175.8(4) . . . . ?
C28B C29B C30B C31B 2.1(7) . . . . ?
C29B C30B C31B C32B -1.5(8) . . . . ?
C29B C30B C31B C34B 178.6(5) . . . . ?
C30B C31B C32B C33B 0.5(8) . . . . ?
C34B C31B C32B C33B -179.6(5) . . . . ?
C29B C28B C33B C32B 0.6(7) . . . . ?
S2B C28B C33B C32B -176.8(4) . . . . ?
C31B C32B C33B C28B 0.0(8) . . . . ?
C2X N1X C2X C3X -80(17) 3_665 . . . ?
C2X N1X C2X C3X 142(15) 2_655 . . . ?
C2X N1X C2X C2X -137(5) 2_655 . . 3_665 ?
C2X N1X C2X C2X 137(5) 3_665 . . 2_655 ?
